data_7122990
loop_
_publ_author_name
'Fern\'andez-Gal\'an, Rafael'
'Ramos, Alberto'
'Huergo, Estefan\'ia'
'Anti\~nolo, Antonio'
'Carrillo-Hermosilla, Fernando'
'Rodr\'iguez-Di\'eguez, Antonio'
'Garc\'ia-Viv\'o, Daniel'

_publ_section_title
;
 Unusual ligand rearrangement: from N-phosphinoguanidinato to
 phosphinimine-amidinato compounds
;
_journal_name_full 'Chemical Communications'
_journal_paper_doi 10.1039/C9CC00432G
_journal_year 2019
_chemical_formula_sum 'C33 H47 Al N3 P'
_chemical_formula_weight 543.68
_chemical_name_systematic
;
 ?
;
_space_group_crystal_system monoclinic
_space_group_IT_number 14
_space_group_name_Hall '-P 2yn'
_space_group_name_H-M_alt 'P 1 21/n 1'
_symmetry_space_group_name_Hall '-P 2yn'
_symmetry_space_group_name_H-M 'P 1 21/n 1'
_atom_sites_solution_hydrogens mixed
_audit_creation_method SHELXL-2014
_audit_update_record
;
2018-11-14 deposited with the CCDC.
2019-02-05 downloaded from the CCDC.
;
_cell_angle_alpha 90
_cell_angle_beta 99.198(4)
_cell_angle_gamma 90
_cell_formula_units_Z 4
_cell_length_a 10.081(2)
_cell_length_b 19.984(3)
_cell_length_c 16.631(3)
_cell_measurement_reflns_used 11370
_cell_measurement_temperature 100(2)
_cell_measurement_theta_max 28.65
_cell_measurement_theta_min 2.28
_cell_volume 3307.4(10)
_computing_cell_refinement 'Bruker Apex II'
_computing_data_collection 'Bruker ApexII'
_computing_data_reduction 'Bruker Apex II'
_computing_publication_material 'SHELXL-2014 (Sheldrick, 2014)'
_computing_structure_refinement 'SHELXL-2014 (Sheldrick, 2014)'
_computing_structure_solution 'SHELXL-2014 (Sheldrick, 2014)'
_diffrn_ambient_temperature 100(2)
_diffrn_measured_fraction_theta_full 1.000
_diffrn_measured_fraction_theta_max 0.996
_diffrn_measurement_device_type 'Bruker D8 Venture'
_diffrn_measurement_method 'Phi and Omega Scans'
_diffrn_radiation_type MoK\a
_diffrn_radiation_wavelength 0.71069
_diffrn_reflns_av_R_equivalents 0.1450
_diffrn_reflns_av_unetI/netI 0.0769
_diffrn_reflns_Laue_measured_fraction_full 1.000
_diffrn_reflns_Laue_measured_fraction_max 0.996
_diffrn_reflns_limit_h_max 13
_diffrn_reflns_limit_h_min -13
_diffrn_reflns_limit_k_max 26
_diffrn_reflns_limit_k_min -27
_diffrn_reflns_limit_l_max 22
_diffrn_reflns_limit_l_min -22
_diffrn_reflns_number 57435
_diffrn_reflns_point_group_measured_fraction_full 1.000
_diffrn_reflns_point_group_measured_fraction_max 0.996
_diffrn_reflns_theta_full 25.240
_diffrn_reflns_theta_max 28.771
_diffrn_reflns_theta_min 2.217
_diffrn_source 'fine-focus sealed tube'
_exptl_absorpt_coefficient_mu 0.134
_exptl_absorpt_correction_T_max 0.746
_exptl_absorpt_correction_T_min 0.593
_exptl_absorpt_correction_type empirical
_exptl_absorpt_process_details 'Bruker SADABS (Bruker, 1999)'
_exptl_crystal_colour white
_exptl_crystal_density_diffrn 1.092
_exptl_crystal_description Prismatic
_exptl_crystal_F_000 1176
_exptl_crystal_size_max 0.22
_exptl_crystal_size_mid 0.14
_exptl_crystal_size_min 0.12
_refine_diff_density_max 0.365
_refine_diff_density_min -0.336
_refine_diff_density_rms 0.054
_refine_ls_extinction_method none
_refine_ls_goodness_of_fit_ref 0.996
_refine_ls_hydrogen_treatment constr
_refine_ls_matrix_type full
_refine_ls_number_parameters 353
_refine_ls_number_reflns 8571
_refine_ls_number_restraints 0
_refine_ls_restrained_S_all 0.996
_refine_ls_R_factor_all 0.0932
_refine_ls_R_factor_gt 0.0507
_refine_ls_shift/su_max 0.001
_refine_ls_shift/su_mean 0.000
_refine_ls_structure_factor_coef Fsqd
_refine_ls_weighting_details 'w=1/[\s^2^(Fo^2^)+(0.0603P)^2^+0.2360P] where P=(Fo^2^+2Fc^2^)/3'
_refine_ls_weighting_scheme calc
_refine_ls_wR_factor_gt 0.1093
_refine_ls_wR_factor_ref 0.1241
_reflns_Friedel_coverage 0.000
_reflns_number_gt 5690
_reflns_number_total 8571
_reflns_threshold_expression 'I > 2\s(I)'
_cod_data_source_file c9cc00432g2.cif
_cod_data_source_block Compound3
_cod_depositor_comments
;
The following automatic conversions were performed:

'_exptl_absorpt_correction_type' value 'Empirical' changed to
'empirical' according to
/home/data/users/saulius/crontab/automatic-downloads/rss-feeds/RSC/lib/dictionaries/cif_core.dic
dictionary named 'cif_core.dic' version 2.4.2 from 2011-04-26.

Automatic conversion script
Id: cif_fix_values 4973 2017-02-22 13:04:09Z antanas 
;
_cod_original_cell_volume 3307.3(10)
_cod_database_code 7122990
_shelx_space_group_comment
;
The symmetry employed for this shelxl refinement is uniquely defined
by the following loop, which should always be used as a source of
symmetry information in preference to the above space-group names.
They are only intended as comments.
;
_shelxl_version_number 2014-3

loop_
_space_group_symop_operation_xyz
'x, y, z'
'-x+1/2, y+1/2, -z+1/2'
'-x, -y, -z'
'x-1/2, -y-1/2, z-1/2'

loop_
_atom_site_label
_atom_site_type_symbol
_atom_site_fract_x
_atom_site_fract_y
_atom_site_fract_z
_atom_site_U_iso_or_equiv
_atom_site_adp_type
_atom_site_occupancy
_atom_site_site_symmetry_order
_atom_site_calc_flag
_atom_site_refinement_flags_posn
_atom_site_refinement_flags_adp
Al1 Al 0.07060(5) 0.15722(2) 0.89430(3) 0.02173(13) Uani 1 1 d . .
C1 C 0.00502(14) 0.06294(7) 0.76891(11) 0.0180(3) Uani 1 1 d . .
C2 C 0.0673(2) 0.14071(12) 1.01032(14) 0.0449(6) Uani 1 1 d . .
H2A H 0.0469 0.0945 1.0182 0.067 Uiso 1 1 d R U
H2B H -0.0002 0.1683 1.0283 0.067 Uiso 1 1 d R U
H2C H 0.1536 0.1512 1.0412 0.067 Uiso 1 1 d R U
C3 C 0.0455(2) 0.25136(9) 0.86122(17) 0.0469(6) Uani 1 1 d . .
H3A H 0.1272 0.2756 0.8788 0.070 Uiso 1 1 d R U
H3B H -0.0257 0.2705 0.8858 0.070 Uiso 1 1 d R U
H3C H 0.0228 0.2540 0.8030 0.070 Uiso 1 1 d R U
C4 C 0.36845(16) 0.12833(9) 0.89722(13) 0.0296(4) Uani 1 1 d . .
H4 H 0.4251 0.1187 0.8559 0.036 Uiso 1 1 calc R U
C5 C 0.4075(2) 0.08093(11) 0.96741(16) 0.0492(6) Uani 1 1 d . .
H5A H 0.3523 0.0889 1.0084 0.074 Uiso 1 1 d R U
H5B H 0.5001 0.0878 0.9902 0.074 Uiso 1 1 d R U
H5C H 0.3951 0.0357 0.9482 0.074 Uiso 1 1 d R U
C6 C 0.3933(2) 0.20042(10) 0.92480(15) 0.0434(6) Uani 1 1 d . .
H6A H 0.3699 0.2299 0.8792 0.065 Uiso 1 1 d R U
H6B H 0.4864 0.2063 0.9472 0.065 Uiso 1 1 d R U
H6C H 0.3389 0.2106 0.9656 0.065 Uiso 1 1 d R U
C7 C -0.19399(15) 0.09140(9) 0.82818(12) 0.0266(4) Uani 1 1 d . .
H7 H -0.2426 0.0846 0.7729 0.032 Uiso 1 1 calc R U
C8 C -0.2158(2) 0.03066(11) 0.87888(15) 0.0440(6) Uani 1 1 d . .
H8A H -0.1829 -0.0086 0.8551 0.066 Uiso 1 1 d R U
H8B H -0.3099 0.0255 0.8807 0.066 Uiso 1 1 d R U
H8C H -0.1680 0.0366 0.9332 0.066 Uiso 1 1 d R U
C9 C -0.24675(18) 0.15470(10) 0.86264(16) 0.0443(6) Uani 1 1 d . .
H9A H -0.1998 0.1616 0.9169 0.066 Uiso 1 1 d R U
H9B H -0.3412 0.1502 0.8640 0.066 Uiso 1 1 d R U
H9C H -0.2319 0.1922 0.8292 0.066 Uiso 1 1 d R U
C10 C 0.23627(15) 0.09895(8) 0.69012(11) 0.0221(4) Uani 1 1 d . .
C11 C 0.28471(19) 0.16399(9) 0.68692(14) 0.0339(5) Uani 1 1 d . .
H11 H 0.2961 0.1907 0.7333 0.041 Uiso 1 1 calc R U
C12 C 0.3160(2) 0.18881(11) 0.61431(16) 0.0468(6) Uani 1 1 d . .
H12 H 0.3500 0.2319 0.6124 0.056 Uiso 1 1 calc R U
C13 C 0.2968(2) 0.14972(11) 0.54484(14) 0.0424(5) Uani 1 1 d . .
H13 H 0.3171 0.1668 0.4962 0.051 Uiso 1 1 calc R U
C14 C 0.24766(19) 0.08564(10) 0.54739(13) 0.0371(5) Uani 1 1 d . .
H14 H 0.2345 0.0595 0.5005 0.045 Uiso 1 1 calc R U
C15 C 0.21800(17) 0.06020(9) 0.61959(12) 0.0285(4) Uani 1 1 d . .
H15 H 0.1855 0.0167 0.6212 0.034 Uiso 1 1 calc R U
C16 C 0.25453(15) -0.01359(8) 0.80258(11) 0.0204(3) Uani 1 1 d . .
C17 C 0.36490(17) -0.03697(9) 0.77011(13) 0.0308(4) Uani 1 1 d . .
H17 H 0.4044 -0.0104 0.7346 0.037 Uiso 1 1 calc R U
C18 C 0.4154(2) -0.10026(10) 0.79110(15) 0.0419(5) Uani 1 1 d . .
H18 H 0.4893 -0.1159 0.7697 0.050 Uiso 1 1 calc R U
C19 C 0.3573(2) -0.13994(10) 0.84315(14) 0.0398(5) Uani 1 1 d . .
H19 H 0.3905 -0.1827 0.8558 0.048 Uiso 1 1 calc R U
C20 C 0.24986(18) -0.11632(9) 0.87677(13) 0.0329(4) Uani 1 1 d . .
H20 H 0.2121 -0.1428 0.9132 0.039 Uiso 1 1 calc R U
C21 C 0.19839(16) -0.05371(8) 0.85650(12) 0.0250(4) Uani 1 1 d . .
H21 H 0.1255 -0.0381 0.8790 0.030 Uiso 1 1 calc R U
C22 C -0.16859(15) 0.00716(8) 0.67555(11) 0.0207(3) Uani 1 1 d . .
C23 C -0.25274(17) 0.05381(9) 0.62853(12) 0.0269(4) Uani 1 1 d . .
C24 C -0.38297(18) 0.03468(11) 0.59717(13) 0.0353(5) Uani 1 1 d . .
H24 H -0.4404 0.0654 0.5674 0.042 Uiso 1 1 calc R U
C25 C -0.42913(17) -0.02902(11) 0.60918(13) 0.0363(5) Uani 1 1 d . .
H25 H -0.5175 -0.0406 0.5889 0.044 Uiso 1 1 calc R U
C26 C -0.34396(18) -0.07514(10) 0.65124(12) 0.0314(4) Uani 1 1 d . .
H26 H -0.3750 -0.1184 0.6575 0.038 Uiso 1 1 calc R U
C27 C -0.21231(16) -0.05895(8) 0.68479(11) 0.0239(4) Uani 1 1 d . .
C28 C -0.1987(2) 0.12173(10) 0.60993(15) 0.0408(5) Uani 1 1 d . .
H28 H -0.1260 0.1331 0.6543 0.049 Uiso 1 1 calc R U
C29 C -0.3033(3) 0.17799(12) 0.6035(2) 0.0691(8) Uani 1 1 d . .
H29A H -0.3698 0.1705 0.5562 0.104 Uiso 1 1 d R U
H29B H -0.2602 0.2203 0.5985 0.104 Uiso 1 1 d R U
H29C H -0.3458 0.1783 0.6512 0.104 Uiso 1 1 d R U
C30 C -0.1391(3) 0.11780(12) 0.53169(19) 0.0656(8) Uani 1 1 d . .
H30A H -0.0765 0.0813 0.5352 0.098 Uiso 1 1 d R U
H30B H -0.0935 0.1589 0.5238 0.098 Uiso 1 1 d R U
H30C H -0.2099 0.1106 0.4866 0.098 Uiso 1 1 d R U
C31 C -0.11539(19) -0.10943(9) 0.72884(13) 0.0322(4) Uani 1 1 d . .
H31 H -0.0616 -0.0862 0.7747 0.039 Uiso 1 1 calc R U
C32 C -0.1830(3) -0.16840(11) 0.76376(18) 0.0639(8) Uani 1 1 d . .
H32A H -0.2406 -0.1525 0.8004 0.096 Uiso 1 1 d R U
H32B H -0.1156 -0.1973 0.7926 0.096 Uiso 1 1 d R U
H32C H -0.2354 -0.1927 0.7200 0.096 Uiso 1 1 d R U
C33 C -0.0185(3) -0.13370(12) 0.67298(17) 0.0605(7) Uani 1 1 d . .
H33A H 0.0507 -0.1606 0.7037 0.091 Uiso 1 1 d R U
H33B H 0.0214 -0.0956 0.6511 0.091 Uiso 1 1 d R U
H33C H -0.0662 -0.1597 0.6292 0.091 Uiso 1 1 d R U
N1 N -0.04888(12) 0.09943(7) 0.82373(9) 0.0208(3) Uani 1 1 d . .
N2 N 0.22550(12) 0.11945(6) 0.85902(9) 0.0201(3) Uani 1 1 d . .
N3 N -0.03496(13) 0.02347(7) 0.70861(9) 0.0211(3) Uani 1 1 d . .
P1 P 0.18811(4) 0.06947(2) 0.78340(3) 0.01788(10) Uani 1 1 d . .

loop_
_atom_site_aniso_label
_atom_site_aniso_U_11
_atom_site_aniso_U_22
_atom_site_aniso_U_33
_atom_site_aniso_U_23
_atom_site_aniso_U_13
_atom_site_aniso_U_12
Al1 0.0230(2) 0.0197(3) 0.0232(3) -0.0033(2) 0.0063(2) 0.00217(19)
C1 0.0172(7) 0.0162(7) 0.0207(9) 0.0040(7) 0.0038(6) 0.0007(6)
C2 0.0429(11) 0.0642(15) 0.0296(13) -0.0061(11) 0.0116(10) -0.0041(10)
C3 0.0440(12) 0.0241(10) 0.0709(19) 0.0000(11) 0.0040(11) 0.0042(8)
C4 0.0188(8) 0.0334(10) 0.0360(12) -0.0104(9) 0.0024(8) -0.0018(7)
C5 0.0406(12) 0.0451(13) 0.0525(17) -0.0038(11) -0.0208(10) 0.0039(9)
C6 0.0341(10) 0.0390(12) 0.0555(16) -0.0161(11) 0.0027(10) -0.0134(8)
C7 0.0180(7) 0.0350(10) 0.0277(11) -0.0032(8) 0.0064(7) 0.0006(6)
C8 0.0387(11) 0.0449(12) 0.0535(16) 0.0033(11) 0.0226(11) -0.0098(9)
C9 0.0265(9) 0.0464(12) 0.0635(17) -0.0095(12) 0.0177(10) 0.0075(8)
C10 0.0215(7) 0.0230(8) 0.0236(10) 0.0026(7) 0.0088(7) 0.0022(6)
C11 0.0424(10) 0.0266(10) 0.0354(12) 0.0020(9) 0.0146(9) -0.0012(8)
C12 0.0636(14) 0.0305(11) 0.0520(16) 0.0125(10) 0.0268(13) -0.0022(10)
C13 0.0514(12) 0.0469(13) 0.0343(13) 0.0158(10) 0.0230(11) 0.0081(10)
C14 0.0379(10) 0.0498(13) 0.0254(12) 0.0003(9) 0.0103(9) 0.0051(9)
C15 0.0289(8) 0.0326(10) 0.0259(11) -0.0007(8) 0.0100(8) -0.0010(7)
C16 0.0198(7) 0.0200(8) 0.0215(10) -0.0022(7) 0.0035(7) 0.0016(6)
C17 0.0310(9) 0.0303(10) 0.0348(12) 0.0040(8) 0.0162(9) 0.0067(7)
C18 0.0461(11) 0.0370(11) 0.0476(15) 0.0055(10) 0.0225(11) 0.0206(9)
C19 0.0499(12) 0.0249(10) 0.0455(14) 0.0056(9) 0.0108(11) 0.0125(8)
C20 0.0375(10) 0.0265(9) 0.0354(13) 0.0094(9) 0.0078(9) 0.0018(8)
C21 0.0236(8) 0.0256(9) 0.0268(10) 0.0015(7) 0.0070(7) 0.0023(6)
C22 0.0197(7) 0.0255(8) 0.0173(9) -0.0023(7) 0.0043(7) -0.0012(6)
C23 0.0280(8) 0.0301(10) 0.0219(10) -0.0008(8) 0.0015(7) 0.0035(7)
C24 0.0286(9) 0.0518(13) 0.0236(11) -0.0042(9) -0.0019(8) 0.0102(8)
C25 0.0208(8) 0.0619(14) 0.0259(12) -0.0107(10) 0.0033(8) -0.0076(8)
C26 0.0328(9) 0.0402(11) 0.0230(11) -0.0085(9) 0.0095(8) -0.0156(8)
C27 0.0296(8) 0.0260(9) 0.0167(9) -0.0042(7) 0.0055(7) -0.0053(7)
C28 0.0486(12) 0.0313(11) 0.0386(14) 0.0098(9) -0.0045(10) 0.0044(9)
C29 0.097(2) 0.0393(14) 0.075(2) 0.0124(14) 0.0269(18) 0.0264(13)
C30 0.0719(17) 0.0500(15) 0.083(2) 0.0244(15) 0.0371(17) 0.0069(12)
C31 0.0455(11) 0.0212(9) 0.0272(12) -0.0011(8) -0.0025(9) -0.0047(8)
C32 0.0871(19) 0.0386(14) 0.0577(19) 0.0174(12) -0.0133(15) -0.0244(12)
C33 0.0753(17) 0.0497(14) 0.0543(18) -0.0074(13) 0.0039(14) 0.0318(12)
N1 0.0175(6) 0.0224(7) 0.0239(9) -0.0010(6) 0.0072(6) 0.0014(5)
N2 0.0173(6) 0.0209(7) 0.0218(8) -0.0037(6) 0.0025(6) -0.0012(5)
N3 0.0199(6) 0.0213(7) 0.0221(8) -0.0016(6) 0.0030(6) -0.0007(5)
P1 0.01678(18) 0.0177(2) 0.0200(2) -0.00123(17) 0.00545(16) -0.00013(15)

loop_
_atom_type_symbol
_atom_type_description
_atom_type_scat_dispersion_real
_atom_type_scat_dispersion_imag
_atom_type_scat_source
C C 0.0033 0.0016 'International Tables Vol C Tables 4.2.6.8 and 6.1.1.4'
H H 0.0000 0.0000 'International Tables Vol C Tables 4.2.6.8 and 6.1.1.4'
N N 0.0061 0.0033 'International Tables Vol C Tables 4.2.6.8 and 6.1.1.4'
Al Al 0.0645 0.0514 'International Tables Vol C Tables 4.2.6.8 and 6.1.1.4'
P P 0.1023 0.0942 'International Tables Vol C Tables 4.2.6.8 and 6.1.1.4'

loop_
_geom_angle_atom_site_label_1
_geom_angle_atom_site_label_2
_geom_angle_atom_site_label_3
_geom_angle
N2 Al1 N1 92.19(6)
N2 Al1 C2 112.26(8)
N1 Al1 C2 113.01(8)
N2 Al1 C3 111.57(8)
N1 Al1 C3 111.31(9)
C2 Al1 C3 114.48(11)
N3 C1 N1 138.39(14)
N3 C1 P1 109.27(11)
N1 C1 P1 112.33(12)
N2 C4 C5 111.75(15)
N2 C4 C6 110.06(14)
C5 C4 C6 110.62(18)
N1 C7 C8 110.24(14)
N1 C7 C9 109.62(14)
C8 C7 C9 111.52(17)
C11 C10 C15 119.13(17)
C11 C10 P1 118.93(15)
C15 C10 P1 121.80(13)
C12 C11 C10 119.8(2)
C13 C12 C11 120.29(19)
C14 C13 C12 120.2(2)
C13 C14 C15 119.9(2)
C14 C15 C10 120.67(18)
C21 C16 C17 119.33(15)
C21 C16 P1 117.93(12)
C17 C16 P1 122.59(13)
C18 C17 C16 119.49(17)
C19 C18 C17 120.61(17)
C18 C19 C20 119.99(17)
C21 C20 C19 120.11(17)
C20 C21 C16 120.43(15)
C27 C22 N3 118.06(15)
C27 C22 C23 120.63(15)
N3 C22 C23 121.08(15)
C24 C23 C22 118.41(17)
C24 C23 C28 121.37(18)
C22 C23 C28 120.15(16)
C25 C24 C23 121.37(18)
C26 C25 C24 119.66(17)
C25 C26 C27 121.76(17)
C26 C27 C22 117.95(17)
C26 C27 C31 122.70(16)
C22 C27 C31 119.34(15)
C23 C28 C30 109.47(18)
C23 C28 C29 113.96(19)
C30 C28 C29 109.9(2)
C27 C31 C32 114.08(17)
C27 C31 C33 110.09(17)
C32 C31 C33 110.75(19)
C1 N1 C7 118.82(14)
C1 N1 Al1 117.14(10)
C7 N1 Al1 124.01(11)
C4 N2 P1 119.92(11)
C4 N2 Al1 127.22(12)
P1 N2 Al1 112.71(7)
C1 N3 C22 127.28(14)
N2 P1 C10 114.26(8)
N2 P1 C16 113.67(8)
C10 P1 C16 108.13(8)
N2 P1 C1 104.70(7)
C10 P1 C1 108.43(8)
C16 P1 C1 107.27(7)

loop_
_geom_bond_atom_site_label_1
_geom_bond_atom_site_label_2
_geom_bond_distance
Al1 N2 1.9092(14)
Al1 N1 1.9261(15)
Al1 C2 1.963(2)
Al1 C3 1.965(2)
C1 N3 1.289(2)
C1 N1 1.348(2)
C1 P1 1.8275(15)
C4 N2 1.490(2)
C4 C5 1.506(3)
C4 C6 1.520(2)
C7 N1 1.4852(19)
C7 C8 1.514(3)
C7 C9 1.520(2)
C10 C11 1.392(2)
C10 C15 1.393(3)
C10 P1 1.7973(18)
C11 C12 1.387(3)
C12 C13 1.382(3)
C13 C14 1.376(3)
C14 C15 1.380(3)
C16 C21 1.389(2)
C16 C17 1.393(2)
C16 P1 1.7991(16)
C17 C18 1.387(3)
C18 C19 1.372(3)
C19 C20 1.380(3)
C20 C21 1.376(2)
C22 C27 1.409(2)
C22 N3 1.409(2)
C22 C23 1.410(2)
C23 C24 1.387(2)
C23 C28 1.513(3)
C24 C25 1.381(3)
C25 C26 1.373(3)
C26 C27 1.393(2)
C27 C31 1.510(3)
C28 C30 1.520(3)
C28 C29 1.533(3)
C31 C32 1.522(3)
C31 C33 1.531(3)
N2 P1 1.6031(15)
